data_4113109
loop_
_publ_author_name
'Vijay Gopalsamuthiram'
'William D. Wulff'

_publ_section_title
;
 A New Convergent Strategy for the Synthesis of Calixarenes via a Triple
 Annulation of Fischer Carbene Complexes
;
_journal_name_full 'Journal of the American Chemical Society'
_journal_page_first 13936
_journal_page_last 13937
_journal_paper_doi 10.1021/ja0454236
_journal_volume 126
_journal_year 2004
_chemical_formula_sum 'C44 H40 O4'
_chemical_formula_weight 632.76
_chemical_name_systematic
; 
 ? 
;
_space_group_IT_number 92
_symmetry_cell_setting tetragonal
_symmetry_space_group_name_Hall 'P 4abw 2nw'
_symmetry_space_group_name_H-M 'P 41 21 2'
_atom_sites_solution_hydrogens geom
_atom_sites_solution_primary direct
_atom_sites_solution_secondary difmap
_audit_creation_method SHELXL-97
_cell_angle_alpha 90.00
_cell_angle_beta 90.00
_cell_angle_gamma 90.00
_cell_formula_units_Z 4
_cell_length_a 15.699(2)
_cell_length_b 15.699(2)
_cell_length_c 16.214(3)
_cell_measurement_temperature 293(2)
_cell_volume 3996.1(10)
_computing_structure_refinement 'SHELXL-97 (Sheldrick, 1997)'
_computing_structure_solution 'SHELXS-97 (Sheldrick, 1990)'
_diffrn_ambient_temperature 293(2)
_diffrn_measured_fraction_theta_full 0.992
_diffrn_measured_fraction_theta_max 0.992
_diffrn_radiation_monochromator graphite
_diffrn_radiation_source 'fine-focus sealed tube'
_diffrn_radiation_type MoK\a
_diffrn_radiation_wavelength 0.71073
_diffrn_reflns_av_R_equivalents 0.7337
_diffrn_reflns_av_sigmaI/netI 0.4829
_diffrn_reflns_limit_h_max 20
_diffrn_reflns_limit_h_min -20
_diffrn_reflns_limit_k_max 20
_diffrn_reflns_limit_k_min -20
_diffrn_reflns_limit_l_max 21
_diffrn_reflns_limit_l_min -20
_diffrn_reflns_number 47415
_diffrn_reflns_theta_full 28.24
_diffrn_reflns_theta_max 28.24
_diffrn_reflns_theta_min 1.81
_exptl_absorpt_coefficient_mu 0.066
_exptl_crystal_density_diffrn 1.052
_exptl_crystal_F_000 1344
_refine_diff_density_max 0.974
_refine_diff_density_min -0.418
_refine_diff_density_rms 0.158
_refine_ls_abs_structure_details 'Flack H D (1983), Acta Cryst. A39, 876-881'
_refine_ls_abs_structure_Flack 3(8)
_refine_ls_extinction_method none
_refine_ls_goodness_of_fit_ref 1.491
_refine_ls_hydrogen_treatment mixed
_refine_ls_matrix_type full
_refine_ls_number_parameters 237
_refine_ls_number_reflns 4877
_refine_ls_number_restraints 0
_refine_ls_restrained_S_all 1.491
_refine_ls_R_factor_all 0.4427
_refine_ls_R_factor_gt 0.1882
_refine_ls_shift/su_max 5.561
_refine_ls_shift/su_mean 0.029
_refine_ls_structure_factor_coef Fsqd
_refine_ls_weighting_details 'calc w=1/[\s^2^(Fo^2^)+(0.1000P)^2^+0.0000P] where P=(Fo^2^+2Fc^2^)/3'
_refine_ls_weighting_scheme calc
_refine_ls_wR_factor_gt 0.3515
_refine_ls_wR_factor_ref 0.4135
_reflns_number_gt 1418
_reflns_number_total 4877
_reflns_threshold_expression >2sigma(I)
_cod_data_source_file ja0454236rom20040727_021330.cif
_cod_data_source_block shelxl
_cod_original_cell_volume 3996.2(11)
_cod_database_code 4113109

loop_
_symmetry_equiv_pos_as_xyz
'x, y, z'
'-x, -y, z+1/2'
'-y+1/2, x+1/2, z+1/4'
'y+1/2, -x+1/2, z+3/4'
'-x+1/2, y+1/2, -z+1/4'
'x+1/2, -y+1/2, -z+3/4'
'y, x, -z'
'-y, -x, -z+1/2'

loop_
_atom_site_label
_atom_site_type_symbol
_atom_site_fract_x
_atom_site_fract_y
_atom_site_fract_z
_atom_site_U_iso_or_equiv
_atom_site_adp_type
_atom_site_occupancy
_atom_site_symmetry_multiplicity
_atom_site_calc_flag
_atom_site_refinement_flags
C1 C 0.6195(9) 0.8832(7) 0.1133(6) 0.041(3) Uani 1 1 d .
C2 C 0.6033(8) 0.9274(7) 0.0277(6) 0.035(3) Uani 1 1 d .
H2A H 0.5475 0.9539 0.0274 0.06(4) Uiso 1 1 calc R
H2B H 0.6456 0.9714 0.0185 0.00(2) Uiso 1 1 calc R
C3 C 0.6085(8) 0.8616(7) -0.0394(7) 0.035(3) Uani 1 1 d .
C4 C 0.5546(9) 0.7917(9) -0.0290(8) 0.050(4) Uani 1 1 d .
H4 H 0.5147 0.7903 0.0134 0.01(3) Uiso 1 1 calc R
C5 C 0.5626(9) 0.7244(9) -0.0840(10) 0.060(4) Uani 1 1 d .
C6 C 0.6278(8) 0.7289(9) -0.1474(7) 0.044(4) Uani 1 1 d .
H6 H 0.6341 0.6838 -0.1840 0.00(2) Uiso 1 1 calc R
C7 C 0.6785(7) 0.7959(8) -0.1541(7) 0.038(3) Uani 1 1 d .
C8 C 0.7518(8) 0.7877(8) -0.2175(6) 0.049(4) Uani 1 1 d .
H8A H 0.7281 0.7863 -0.2727 0.03(3) Uiso 1 1 calc R
H8B H 0.7884 0.8373 -0.2135 0.05(4) Uiso 1 1 calc R
C9 C 0.8033(8) 0.7094(7) -0.2035(7) 0.043(3) Uani 1 1 d .
C10 C 0.8081(8) 0.6489(8) -0.2690(8) 0.044(3) Uani 1 1 d .
H10 H 0.7827 0.6595 -0.3198 2.0(15) Uiso 1 1 calc R
C11 C 0.8515(8) 0.5750(9) -0.2546(8) 0.051(4) Uani 1 1 d .
C24 C 0.5566(9) 0.8909(7) 0.1751(8) 0.047(3) Uani 1 1 d .
H24 H 0.5058 0.9197 0.1656 0.15(8) Uiso 1 1 calc R
C25 C 0.6918(8) 0.8419(7) 0.1301(7) 0.035(3) Uani 1 1 d .
C28 C 0.6665(7) 0.8690(8) -0.1026(6) 0.034(3) Uani 1 1 d .
O29 O 0.7576(4) 0.8382(5) 0.0702(5) 0.041(2) Uani 1 1 d .
H29 H 0.7487 0.7984 0.0386 0.23(14) Uiso 1 1 calc R
O40 O 0.8631(5) 0.5084(6) -0.3104(5) 0.060(3) Uani 1 1 d .
C41 C 0.8267(12) 0.5222(11) -0.3931(8) 0.078(5) Uani 1 1 d .
H41A H 0.8390 0.4740 -0.4275 0.09(5) Uiso 1 1 calc R
H41B H 0.8511 0.5725 -0.4170 0.14(8) Uiso 1 1 calc R
H41C H 0.7661 0.5291 -0.3886 0.08(5) Uiso 1 1 calc R
C42 C 0.7119(8) 0.9497(8) -0.1172(6) 0.034(3) Uani 1 1 d .
C43 C 0.6681(9) 1.0176(10) -0.1470(7) 0.046(4) Uani 1 1 d .
H43 H 0.6100 1.0119 -0.1566 0.16(8) Uiso 1 1 calc R
C44 C 0.7056(10) 1.0925(10) -0.1630(7) 0.051(4) Uani 1 1 d .
H44 H 0.6729 1.1385 -0.1806 0.00(2) Uiso 1 1 calc R
C45 C 0.7886(13) 1.1013(9) -0.1537(8) 0.064(5) Uani 1 1 d .
H45 H 0.8144 1.1524 -0.1683 0.04(3) Uiso 1 1 calc R
C46 C 0.8393(11) 1.0343(10) -0.1220(8) 0.064(4) Uani 1 1 d .
H46 H 0.8975 1.0404 -0.1131 0.04(4) Uiso 1 1 calc R
C47 C 0.7957(10) 0.9579(9) -0.1050(8) 0.054(4) Uani 1 1 d .
H47 H 0.8262 0.9117 -0.0846 0.11(6) Uiso 1 1 calc R
C48 C 0.5015(10) 0.6415(9) -0.0786(10) 0.071(5) Uani 1 1 d .
H48A H 0.4621 0.6484 -0.0338 0.17(10) Uiso 1 1 calc R
H48B H 0.5355 0.5916 -0.0694 0.6(4) Uiso 1 1 calc R
H48C H 0.4705 0.6354 -0.1293 0.03(3) Uiso 1 1 calc R

loop_
_atom_site_aniso_label
_atom_site_aniso_U_11
_atom_site_aniso_U_22
_atom_site_aniso_U_33
_atom_site_aniso_U_23
_atom_site_aniso_U_13
_atom_site_aniso_U_12
C1 0.057(10) 0.041(8) 0.027(7) -0.004(6) 0.005(7) -0.005(7)
C2 0.025(8) 0.054(9) 0.026(7) 0.005(6) -0.006(5) -0.010(7)
C3 0.037(8) 0.032(8) 0.037(7) -0.005(6) -0.012(6) 0.004(7)
C4 0.055(10) 0.050(10) 0.047(9) -0.003(8) 0.000(8) 0.016(8)
C5 0.062(10) 0.055(10) 0.064(10) 0.036(9) -0.031(9) 0.005(8)
C6 0.049(9) 0.054(10) 0.027(7) -0.013(7) -0.004(7) 0.024(8)
C7 0.035(8) 0.038(8) 0.039(8) 0.013(7) 0.000(6) 0.003(7)
C8 0.078(10) 0.050(9) 0.018(7) -0.003(6) -0.009(7) -0.001(9)
C9 0.059(9) 0.033(8) 0.037(8) 0.001(6) 0.003(7) 0.023(7)
C10 0.039(8) 0.039(8) 0.056(8) 0.013(7) -0.002(6) 0.015(7)
C11 0.056(9) 0.057(10) 0.038(8) -0.009(8) 0.016(7) -0.010(8)
C24 0.044(9) 0.032(8) 0.064(9) 0.002(7) 0.003(8) 0.000(7)
C25 0.042(8) 0.025(7) 0.039(7) -0.001(6) 0.006(7) 0.013(6)
C28 0.029(7) 0.046(8) 0.027(6) -0.010(6) 0.011(6) 0.007(6)
O29 0.025(5) 0.056(5) 0.043(4) 0.009(5) 0.002(4) 0.006(4)
O40 0.069(7) 0.068(7) 0.044(5) -0.021(5) -0.017(5) 0.012(5)
C41 0.099(16) 0.090(15) 0.046(9) -0.031(11) -0.022(9) 0.021(12)
C42 0.036(8) 0.049(9) 0.018(6) 0.000(6) 0.000(6) -0.001(8)
C43 0.043(9) 0.065(11) 0.030(7) 0.004(7) -0.002(7) -0.003(8)
C44 0.051(10) 0.063(12) 0.039(8) 0.014(7) 0.006(8) 0.013(10)
C45 0.126(16) 0.019(8) 0.047(9) -0.002(7) 0.038(10) 0.004(10)
C46 0.070(12) 0.069(12) 0.054(9) -0.012(9) 0.034(8) -0.015(10)
C47 0.083(11) 0.035(9) 0.044(9) 0.001(7) 0.000(9) 0.008(9)
C48 0.062(10) 0.074(12) 0.077(11) -0.003(9) -0.023(11) -0.033(9)

loop_
_atom_type_symbol
_atom_type_description
_atom_type_scat_dispersion_real
_atom_type_scat_dispersion_imag
_atom_type_scat_source
C C 0.0033 0.0016 'International Tables Vol C Tables 4.2.6.8 and 6.1.1.4'
H H 0.0000 0.0000 'International Tables Vol C Tables 4.2.6.8 and 6.1.1.4'
O O 0.0106 0.0060 'International Tables Vol C Tables 4.2.6.8 and 6.1.1.4'

loop_
_geom_angle_atom_site_label_1
_geom_angle_atom_site_label_2
_geom_angle_atom_site_label_3
_geom_angle
_geom_angle_site_symmetry_1
_geom_angle_site_symmetry_3
C25 C1 C24 119.4(11) . .
C25 C1 C2 122.1(11) . .
C24 C1 C2 118.5(12) . .
C3 C2 C1 109.1(9) . .
C3 C2 H2A 109.9 . .
C1 C2 H2A 109.9 . .
C3 C2 H2B 109.9 . .
C1 C2 H2B 109.9 . .
H2A C2 H2B 108.3 . .
C28 C3 C4 123.9(11) . .
C28 C3 C2 121.2(11) . .
C4 C3 C2 114.8(11) . .
C5 C4 C3 117.8(13) . .
C5 C4 H4 121.1 . .
C3 C4 H4 121.1 . .
C4 C5 C6 118.8(12) . .
C4 C5 C48 121.5(15) . .
C6 C5 C48 119.7(14) . .
C7 C6 C5 121.4(12) . .
C7 C6 H6 119.3 . .
C5 C6 H6 119.3 . .
C6 C7 C28 120.7(11) . .
C6 C7 C8 115.8(12) . .
C28 C7 C8 123.5(11) . .
C9 C8 C7 111.8(9) . .
C9 C8 H8A 109.3 . .
C7 C8 H8A 109.3 . .
C9 C8 H8B 109.3 . .
C7 C8 H8B 109.3 . .
H8A C8 H8B 107.9 . .
C25 C9 C10 119.4(10) 7 .
C25 C9 C8 122.8(11) 7 .
C10 C9 C8 117.7(11) . .
C11 C10 C9 117.7(11) . .
C11 C10 H10 121.2 . .
C9 C10 H10 121.2 . .
C10 C11 O40 126.3(12) . .
C10 C11 C24 122.0(12) . 7
O40 C11 C24 111.7(12) . 7
C1 C24 C11 117.0(12) . 7
C1 C24 H24 121.5 . .
C11 C24 H24 121.5 7 .
C1 C25 C9 124.5(12) . 7
C1 C25 O29 119.9(10) . .
C9 C25 O29 115.6(10) 7 .
C3 C28 C7 117.0(11) . .
C3 C28 C42 120.8(10) . .
C7 C28 C42 122.2(10) . .
C25 O29 H29 109.5 . .
C11 O40 C41 115.4(11) . .
O40 C41 H41A 109.5 . .
O40 C41 H41B 109.5 . .
H41A C41 H41B 109.5 . .
O40 C41 H41C 109.5 . .
H41A C41 H41C 109.5 . .
H41B C41 H41C 109.5 . .
C47 C42 C43 118.4(13) . .
C47 C42 C28 122.4(12) . .
C43 C42 C28 119.2(12) . .
C44 C43 C42 122.4(13) . .
C44 C43 H43 118.8 . .
C42 C43 H43 118.8 . .
C45 C44 C43 120.2(14) . .
C45 C44 H44 119.9 . .
C43 C44 H44 119.9 . .
C44 C45 C46 121.3(14) . .
C44 C45 H45 119.3 . .
C46 C45 H45 119.3 . .
C47 C46 C45 115.6(15) . .
C47 C46 H46 122.2 . .
C45 C46 H46 122.2 . .
C42 C47 C46 122.1(14) . .
C42 C47 H47 119.0 . .
C46 C47 H47 119.0 . .
C5 C48 H48A 109.5 . .
C5 C48 H48B 109.5 . .
H48A C48 H48B 109.5 . .
C5 C48 H48C 109.5 . .
H48A C48 H48C 109.5 . .
H48B C48 H48C 109.5 . .

loop_
_geom_bond_atom_site_label_1
_geom_bond_atom_site_label_2
_geom_bond_distance
_geom_bond_site_symmetry_2
C1 C25 1.336(15) .
C1 C24 1.411(15) .
C1 C2 1.572(13) .
C2 C3 1.503(14) .
C2 H2A 0.9700 .
C2 H2B 0.9700 .
C3 C28 1.376(14) .
C3 C4 1.395(16) .
C4 C5 1.390(17) .
C4 H4 0.9300 .
C5 C6 1.452(17) .
C5 C48 1.619(17) .
C6 C7 1.323(16) .
C6 H6 0.9300 .
C7 C28 1.431(16) .
C7 C8 1.548(15) .
C8 C9 1.490(14) .
C8 H8A 0.9700 .
C8 H8B 0.9700 .
C9 C25 1.362(14) 7
C9 C10 1.427(15) .
C10 C11 1.365(15) .
C10 H10 0.9300 .
C11 O40 1.395(13) .
C11 C24 1.458(15) 7
C24 C11 1.458(15) 7
C24 H24 0.9300 .
C25 C9 1.362(14) 7
C25 O29 1.420(13) .
C28 C42 1.473(15) .
O29 H29 0.8200 .
O40 C41 1.473(13) .
C41 H41A 0.9600 .
C41 H41B 0.9600 .
C41 H41C 0.9600 .
C42 C47 1.337(16) .
C42 C43 1.357(15) .
C43 C44 1.341(17) .
C43 H43 0.9300 .
C44 C45 1.320(18) .
C44 H44 0.9300 .
C45 C46 1.41(2) .
C45 H45 0.9300 .
C46 C47 1.409(16) .
C46 H46 0.9300 .
C47 H47 0.9300 .
C48 H48A 0.9600 .
C48 H48B 0.9600 .
C48 H48C 0.9600 .
